data_4350504
loop_
_publ_author_name
'Senda, Shunsuke'
'Ohki, Yasuhiro'
'Hirayama, Tomoko'
'Toda, Daisuke'
'Chen, Jing-Lin'
'Matsumoto, Tsuyoshi'
'Kawaguchi, Hiroyuki'
'Tatsumi, Kazuyuki'

_publ_section_title
;
 Mono{hydrotris(mercaptoimidazolyl)borato} complexes of manganese(II),
 iron(II), cobalt(II), and nickel(II) halides.
;
_journal_issue 24
_journal_name_full 'Inorganic chemistry'
_journal_page_first 9914
_journal_page_last 9925
_journal_paper_doi 10.1021/ic0610132
_journal_volume 45
_journal_year 2006
_chemical_formula_sum 'C30 H22 B Cl6 I Mn N6 S3'
_chemical_formula_weight 968.09
_space_group_IT_number 148
_space_group_name_Hall '-R 3'
_space_group_name_H-M_alt 'R -3 :H'
_symmetry_cell_setting trigonal
_symmetry_Int_Tables_number 148
_symmetry_space_group_name_H-M 'R -3 :H'
_cell_angle_alpha 90
_cell_angle_beta 90
_cell_angle_gamma 120
_cell_formula_units_Z 6
_cell_length_a 15.052(2)
_cell_length_b 15.052(2)
_cell_length_c 30.392(4)
_cell_measurement_reflns_used 5101
_cell_measurement_temperature 173.2
_cell_measurement_theta_max 27.5
_cell_measurement_theta_min 3.1
_cell_volume 5963.2(14)
_computing_cell_refinement CRYSTALCLEAR
_computing_data_collection CRYSTALCLEAR
_computing_data_reduction 'teXsan Ver. 1.11'
_computing_publication_material 'teXsan Ver. 1.11'
_computing_structure_refinement 'teXsan Ver. 1.10'
_computing_structure_solution SIR92
_diffrn_detector_area_resol_mean 28.57
_diffrn_measured_fraction_theta_full 0.9977
_diffrn_measured_fraction_theta_max 0.9977
_diffrn_measurement_device_type 'Rigaku/MSC Mercury CCD'
_diffrn_measurement_method \w
_diffrn_radiation_type 'Mo K\a'
_diffrn_radiation_wavelength 0.7107
_diffrn_reflns_av_R_equivalents 0.040
_diffrn_reflns_limit_h_max 18
_diffrn_reflns_limit_h_min -19
_diffrn_reflns_limit_k_max 19
_diffrn_reflns_limit_k_min -19
_diffrn_reflns_limit_l_max 39
_diffrn_reflns_limit_l_min -38
_diffrn_reflns_number 16242
_diffrn_reflns_theta_full 27.48
_diffrn_reflns_theta_max 27.48
_exptl_absorpt_coefficient_mu 1.700
_exptl_absorpt_correction_T_max 0.844
_exptl_absorpt_correction_T_min 0.704
_exptl_absorpt_correction_type multi-scan
_exptl_absorpt_process_details '(Jacobson, 1998)'
_exptl_crystal_colour Colorless
_exptl_crystal_density_diffrn 1.617
_exptl_crystal_density_method 'not measured'
_exptl_crystal_description Platelet
_exptl_crystal_size_max 0.200
_exptl_crystal_size_mid 0.200
_exptl_crystal_size_min 0.100
_refine_diff_density_max 1.13
_refine_diff_density_min -0.92
_refine_ls_extinction_method none
_refine_ls_goodness_of_fit_ref 1.137
_refine_ls_hydrogen_treatment noref
_refine_ls_number_parameters 161
_refine_ls_number_reflns 1611
_refine_ls_R_factor_gt 0.0524
_refine_ls_shift/su_max 0.0003
_refine_ls_structure_factor_coef F
_refine_ls_weighting_details 'w = 1/[\s^2^(Fo) + 0.00203|Fo|^2^]'
_refine_ls_weighting_scheme calc
_refine_ls_wR_factor_ref 0.0739
_reflns_number_gt 1611
_reflns_number_total 3047
_reflns_threshold_expression F^2^>3.0\s(F^2^)
_cod_data_source_file ic0610132si20060906_094900.cif
_cod_data_source_block PhMnI
_cod_original_cell_volume 5962(1)
_cod_original_sg_symbol_H-M 'R -3         '
_cod_original_formula_sum 'C30 H22 B Cl6 I Mn N6 S3 '
_cod_database_code 4350504

loop_
_symmetry_equiv_pos_as_xyz
x,y,z
-y,x-y,z
-x+y,-x,z
-x,-y,-z
y,-x+y,-z
x-y,x,-z
2/3+x,1/3+y,1/3+z
2/3-y,1/3+x-y,1/3+z
2/3-x+y,1/3-x,1/3+z
2/3-x,1/3-y,1/3-z
2/3+y,1/3-x+y,1/3-z
2/3+x-y,1/3+x,1/3-z
1/3+x,2/3+y,2/3+z
1/3-y,2/3+x-y,2/3+z
1/3-x+y,2/3-x,2/3+z
1/3-x,2/3-y,2/3-z
1/3+y,2/3-x+y,2/3-z
1/3+x-y,2/3+x,2/3-z

loop_
_atom_site_label
_atom_site_type_symbol
_atom_site_fract_x
_atom_site_fract_y
_atom_site_fract_z
_atom_site_U_iso_or_equiv
_atom_site_adp_type
_atom_site_occupancy
_atom_site_calc_flag
_atom_site_refinement_flags
I(1) I 1.0000 0.0000 0.16680(3) 0.0582(2) Uani 1.00 d SP
Mn(1) Mn 1.0000 0.0000 0.25320(6) 0.0197(2) Uani 1.00 d SP
Cl(2) Cl 1.1247(7) -0.2386(9) 0.1770(3) 0.101(3) Uani 0.40 d P
Cl(3) Cl 1.1152(4) -0.1794(5) 0.1965(2) 0.083(2) Uani 0.60 d P
Cl(4) Cl 0.9421(9) -0.312(1) 0.1301(6) 0.048(2) Uani 0.40 d P
Cl(5) Cl 0.952(1) -0.326(1) 0.1362(5) 0.098(4) Uani 0.60 d P
S(1) S 0.9594(1) 0.1232(1) 0.28605(6) 0.0210(4) Uani 1.00 d .
N(3) N 0.7845(4) 0.0320(4) 0.3349(2) 0.017(1) Uani 1.00 d .
N(4) N 0.9037(4) 0.0068(4) 0.3623(2) 0.018(1) Uani 1.00 d .
C(6) C 0.7273(4) 0.0623(4) 0.3068(2) 0.019(2) Uani 1.00 d .
C(8) C 0.8178(5) -0.0422(4) 0.3886(2) 0.020(2) Uani 1.00 d .
C(9) C 0.7439(4) -0.0277(5) 0.3718(2) 0.022(2) Uani 1.00 d .
C(10) C 0.5769(5) 0.0112(6) 0.2633(2) 0.032(2) Uani 1.00 d .
C(11) C 0.8830(4) 0.0521(4) 0.3286(2) 0.018(2) Uani 1.00 d .
C(12) C 0.7003(6) 0.1876(6) 0.2713(3) 0.038(2) Uani 1.00 d .
C(13) C 0.7596(5) 0.1631(5) 0.2994(2) 0.027(2) Uani 1.00 d .
C(14) C 0.6358(5) -0.0152(5) 0.2893(2) 0.024(2) Uani 1.00 d .
C(15) C 0.6095(5) 0.1126(6) 0.2540(2) 0.033(2) Uani 1.00 d .
C(16) C 0.9843(7) -0.2600(8) 0.1848(4) 0.071(3) Uani 1.00 d .
B(1) B 1.0000 0.0000 0.3767(4) 0.0167 Uani 1.00 d SP
H(2) H 0.8122 -0.0807 0.4151 0.0248 Uiso 1.00 calc .
H(3) H 0.6750 -0.0542 0.3833 0.0272 Uiso 1.00 calc .
H(4) H 0.5119 -0.0421 0.2515 0.0377 Uiso 1.00 calc .
H(5) H 0.7239 0.2591 0.2639 0.0450 Uiso 1.00 calc .
H(6) H 0.8220 0.2169 0.3125 0.0327 Uiso 1.00 calc .
H(7) H 0.6129 -0.0870 0.2952 0.0291 Uiso 1.00 calc .
H(8) H 0.5685 0.1310 0.2355 0.0402 Uiso 1.00 calc .
H(9) H 1.0000 0.0000 0.4064 0.0548 Uiso 1.00 calc SP

loop_
_atom_site_aniso_label
_atom_site_aniso_U_11
_atom_site_aniso_U_22
_atom_site_aniso_U_33
_atom_site_aniso_U_12
_atom_site_aniso_U_13
_atom_site_aniso_U_23
I(1) 0.0726(5) 0.0726 0.0292(6) 0.0363 0.0000 0.0000
Mn(1) 0.0191(5) 0.0191 0.0210(9) 0.0095 0.0000 0.0000
Cl(2) 0.060(5) 0.125(8) 0.064(6) 0.007(5) -0.016(4) 0.038(5)
Cl(3) 0.046(3) 0.087(4) 0.085(4) 0.010(3) -0.020(3) 0.038(3)
Cl(4) 0.045(4) 0.047(5) 0.042(4) 0.016(4) 0.005(3) -0.001(4)
Cl(5) 0.154(9) 0.098(7) 0.070(8) 0.082(6) 0.021(6) -0.011(5)
S(1) 0.0202(8) 0.0158(7) 0.0282(9) 0.0099(7) 0.0058(6) 0.0051(6)
N(3) 0.012(2) 0.013(2) 0.027(3) 0.007(2) 0.003(2) 0.003(2)
N(4) 0.016(2) 0.013(2) 0.025(3) 0.008(2) 0.002(2) 0.000(2)
C(6) 0.015(3) 0.017(3) 0.025(3) 0.008(2) 0.007(2) 0.006(3)
C(8) 0.015(3) 0.014(3) 0.029(3) 0.005(3) 0.003(3) 0.004(3)
C(9) 0.014(3) 0.020(3) 0.032(4) 0.008(3) 0.008(3) 0.005(3)
C(10) 0.025(4) 0.032(4) 0.034(4) 0.011(3) -0.007(3) -0.006(3)
C(11) 0.013(3) 0.012(3) 0.028(3) 0.007(2) 0.001(2) -0.002(2)
C(12) 0.034(4) 0.032(4) 0.058(6) 0.023(4) -0.005(4) 0.006(4)
C(13) 0.017(3) 0.018(3) 0.042(4) 0.005(3) -0.005(3) 0.001(3)
C(14) 0.021(3) 0.020(3) 0.030(4) 0.010(3) -0.001(3) 0.000(3)
C(15) 0.031(4) 0.043(4) 0.036(4) 0.026(4) -0.008(3) -0.004(3)
C(16) 0.051(6) 0.082(7) 0.053(7) 0.013(5) -0.018(5) 0.011(6)
B(1) 0.0106 0.0106 0.0289 0.0053 0.0000 0.0000

loop_
_atom_type_symbol
_atom_type_description
_atom_type_scat_dispersion_real
_atom_type_scat_dispersion_imag
_atom_type_scat_source
Mn Mn 0.337 0.728
;International Tables for Crystallography
(1992, Vol. C, Tables 4.2.6.8 and 6.1.1.1)
;
C C 0.003 0.002
;International Tables for Crystallography
(1992, Vol. C, Tables 4.2.6.8 and 6.1.1.1)
;
N N 0.006 0.003
;International Tables for Crystallography
(1992, Vol. C, Tables 4.2.6.8 and 6.1.1.1)
;
S S 0.125 0.123
;International Tables for Crystallography
(1992, Vol. C, Tables 4.2.6.8 and 6.1.1.1)
;
I I -0.474 1.812
;International Tables for Crystallography
(1992, Vol. C, Tables 4.2.6.8 and 6.1.1.1)
;
Cl Cl 0.148 0.159
;International Tables for Crystallography
(1992, Vol. C, Tables 4.2.6.8 and 6.1.1.1)
;
B B 0.001 0.001
;International Tables for Crystallography
(1992, Vol. C, Tables 4.2.6.8 and 6.1.1.1)
;
H H 0.000 0.000
;International Tables for Crystallography
(1992, Vol. C, Table 6.1.1.2)
;

loop_
_geom_angle_atom_site_label_1
_geom_angle_atom_site_label_2
_geom_angle_atom_site_label_3
_geom_angle
_geom_angle_site_symmetry_1
_geom_angle_site_symmetry_3
_geom_angle_publ_flag
I(1) Mn(1) S(1) 114.18(5) . . yes
I(1) Mn(1) S(1) 114.18(5) . 2_645 yes
I(1) Mn(1) S(1) 114.18(5) . 3_765 yes
S(1) Mn(1) S(1) 104.38(6) . 2_645 yes
S(1) Mn(1) S(1) 104.38(6) . 3_765 yes
S(1) Mn(1) S(1) 104.38(6) 2_645 3_765 yes
Cl(3) Cl(2) C(16) 61.6(7) . . yes
Cl(2) Cl(3) C(16) 83.7(7) . . yes
Cl(5) Cl(4) C(16) 67(4) . . yes
Cl(4) Cl(5) C(16) 101(5) . . yes
Mn(1) S(1) C(11) 100.4(2) . . yes
C(6) N(3) C(9) 123.4(5) . . yes
C(6) N(3) C(11) 126.8(5) . . yes
C(9) N(3) C(11) 109.7(5) . . yes
C(8) N(4) C(11) 108.5(5) . . yes
C(8) N(4) B(1) 117.0(6) . . yes
C(11) N(4) B(1) 134.5(6) . . yes
N(3) C(6) C(13) 121.1(5) . . yes
N(3) C(6) C(14) 117.4(5) . . yes
C(13) C(6) C(14) 121.4(6) . . yes
N(4) C(8) C(9) 109.0(5) . . yes
N(3) C(9) C(8) 106.5(5) . . yes
C(14) C(10) C(15) 120.6(6) . . yes
S(1) C(11) N(3) 124.1(5) . . yes
S(1) C(11) N(4) 129.6(4) . . yes
N(3) C(11) N(4) 106.3(5) . . yes
C(13) C(12) C(15) 121.2(6) . . yes
C(6) C(13) C(12) 118.2(6) . . yes
C(6) C(14) C(10) 119.1(6) . . yes
C(10) C(15) C(12) 119.4(6) . . yes
Cl(2) C(16) Cl(3) 34.7(4) . . yes
Cl(2) C(16) Cl(4) 94.2(8) . . yes
Cl(2) C(16) Cl(5) 88.0(8) . . yes
Cl(3) C(16) Cl(4) 120.8(8) . . yes
Cl(3) C(16) Cl(5) 118.3(9) . . yes
Cl(4) C(16) Cl(5) 11(1) . . yes
N(4) B(1) N(4) 112.5(4) . 2_645 yes
N(4) B(1) N(4) 112.5(4) . 3_765 yes
N(4) B(1) N(4) 112.5(4) 2_645 3_765 yes

loop_
_geom_bond_atom_site_label_1
_geom_bond_atom_site_label_2
_geom_bond_distance
_geom_bond_site_symmetry_2
_geom_bond_publ_flag
I(1) Mn(1) 2.626(2) . yes
Mn(1) S(1) 2.437(2) . yes
Mn(1) S(1) 2.437(2) 2_645 yes
Mn(1) S(1) 2.437(2) 3_765 yes
Cl(2) Cl(3) 1.14(1) . yes
Cl(2) C(16) 1.99(2) . yes
Cl(3) C(16) 1.76(1) . yes
Cl(4) Cl(5) 0.36(3) . yes
Cl(4) C(16) 1.81(2) . yes
Cl(5) C(16) 1.71(2) . yes
S(1) C(11) 1.707(6) . yes
N(3) C(6) 1.439(8) . yes
N(3) C(9) 1.373(8) . yes
N(3) C(11) 1.369(7) . yes
N(4) C(8) 1.379(8) . yes
N(4) C(11) 1.350(8) . yes
N(4) B(1) 1.565(6) . yes
C(6) C(13) 1.362(8) . yes
C(6) C(14) 1.391(9) . yes
C(8) C(9) 1.337(9) . yes
C(10) C(14) 1.385(10) . yes
C(10) C(15) 1.38(1) . yes
C(12) C(13) 1.410(10) . yes
C(12) C(15) 1.37(1) . yes

loop_
_geom_contact_atom_site_label_1
_geom_contact_atom_site_label_2
_geom_contact_distance
_geom_contact_site_symmetry_2
I(1) Mn(1) 2.626(2) .
Cl(3) Cl(5) 3.47(2) 11_665
Cl(3) C(14) 3.591(9) 2_645
Cl(4) C(16) 3.47(2) 10_645
Cl(4) C(12) 3.56(2) 11_555
N(3) C(10) 3.457(9) 18_545
C(10) C(16) 3.57(1) 3_765
C(10) C(11) 3.580(9) 17_555
C(14) C(16) 3.57(1) 3_765

loop_
_geom_torsion_atom_site_label_1
_geom_torsion_atom_site_label_2
_geom_torsion_atom_site_label_3
_geom_torsion_atom_site_label_4
_geom_torsion
_geom_torsion_site_symmetry_2
_geom_torsion_site_symmetry_3
_geom_torsion_site_symmetry_4
_geom_torsion_publ_flag
I(1) Mn(1) S(1) C(11) 139.7(2) . . . yes
I(1) Mn(1) S(1) C(11) 139.7(2) . 2_645 2_645 yes
I(1) Mn(1) S(1) C(11) 139.7(2) . 3_765 3_765 yes
Mn(1) S(1) C(11) N(3) -122.9(5) . . . yes
Mn(1) S(1) C(11) N(4) 58.3(6) . . . yes
Mn(1) S(1) C(11) N(3) -122.9(5) 2_645 2_645 2_645 yes
Mn(1) S(1) C(11) N(4) 58.3(6) 2_645 2_645 2_645 yes
Mn(1) S(1) C(11) N(3) -122.9(5) 3_765 3_765 3_765 yes
Mn(1) S(1) C(11) N(4) 58.3(6) 3_765 3_765 3_765 yes
Cl(2) Cl(3) C(16) Cl(4) -44(1) . . . yes
Cl(2) Cl(3) C(16) Cl(5) -32(1) . . . yes
Cl(2) C(16) Cl(4) Cl(5) 55(4) . . . yes
Cl(2) C(16) Cl(5) Cl(4) -124(4) . . . yes
Cl(3) Cl(2) C(16) Cl(4) 142.8(9) . . . yes
Cl(3) Cl(2) C(16) Cl(5) 152.0(9) . . . yes
Cl(3) C(16) Cl(4) Cl(5) 79(4) . . . yes
Cl(3) C(16) Cl(5) Cl(4) -106(4) . . . yes
S(1) Mn(1) S(1) C(11) -94.9(2) . 2_645 2_645 yes
S(1) Mn(1) S(1) C(11) 14.4(2) . 3_765 3_765 yes
S(1) C(11) N(3) C(6) 2.6(9) . . . yes
S(1) C(11) N(3) C(9) 179.5(4) . . . yes
S(1) C(11) N(4) C(8) -180.0(5) . . . yes
S(1) C(11) N(4) B(1) 0(1) . . . yes
N(3) C(6) C(13) C(12) 179.6(6) . . . yes
N(3) C(6) C(14) C(10) 177.8(6) . . . yes
N(3) C(9) C(8) N(4) -0.7(7) . . . yes
N(3) C(11) N(4) C(8) 1.0(6) . . . yes
N(3) C(11) N(4) B(1) -178.5(6) . . . yes
N(4) C(11) N(3) C(6) -178.3(5) . . . yes
N(4) C(11) N(3) C(9) -1.4(7) . . . yes
N(4) B(1) N(4) C(8) -150.1(6) . 2_645 2_645 yes
N(4) B(1) N(4) C(11) 29(1) . 2_645 2_645 yes
N(4) B(1) N(4) C(8) 81.4(10) . 3_765 3_765 yes
N(4) B(1) N(4) C(11) -99.1(6) . 3_765 3_765 yes
C(6) N(3) C(9) C(8) 178.3(6) . . . yes
C(6) C(13) C(12) C(15) 3(1) . . . yes
C(6) C(14) C(10) C(15) 1(1) . . . yes
C(8) C(9) N(3) C(11) 1.3(7) . . . yes
C(9) N(3) C(6) C(13) 121.6(7) . . . yes
C(9) N(3) C(6) C(14) -55.6(8) . . . yes
C(9) C(8) N(4) C(11) -0.2(7) . . . yes
C(9) C(8) N(4) B(1) 179.4(5) . . . yes
C(10) C(14) C(6) C(13) 0(1) . . . yes
C(10) C(15) C(12) C(13) -1(1) . . . yes
C(11) N(3) C(6) C(13) -61.9(9) . . . yes
C(11) N(3) C(6) C(14) 120.9(6) . . . yes
C(12) C(13) C(6) C(14) -3(1) . . . yes
C(12) C(15) C(10) C(14) -1(1) . . . yes
C(12) C(15) C(10) C(14) -1(1) . . . yes
